data_2012715
loop_
_publ_author_name
'Aragoni, M. Carla'
'Arca, Massimiliano'
'Blake, Alexander J.'
'Lippolis, Vito'
'Schr\"oder, Martin'
'Wilson, Claire'

_publ_section_title
;
 4-Methoxyphenylphosphonic acid: reactivity of Lawesson's reagent
;
_journal_issue 5
_journal_name_full 'Acta Crystallographica Section C'
_journal_page_first o260
_journal_page_last o262
_journal_paper_doi 10.1107/S0108270102004547
_journal_volume 58
_journal_year 2002
_chemical_formula_iupac 'C7 H9 O4 P'
_chemical_formula_moiety 'C7 H9 O4 P'
_chemical_formula_sum 'C7 H9 O4 P'
_chemical_formula_weight 188.11
_chemical_name_systematic
;
 ?
;
_space_group_IT_number 19
_symmetry_cell_setting orthorhombic
_symmetry_space_group_name_Hall 'P 2ac 2ab'
_symmetry_space_group_name_H-M 'P 21 21 21'
_atom_sites_solution_hydrogens 'see text'
_atom_sites_solution_primary direct
_audit_creation_method SHELXL-97
_cell_angle_alpha 90.00
_cell_angle_beta 90.00
_cell_angle_gamma 90.00
_cell_formula_units_Z 4
_cell_length_a 4.5819(6)
_cell_length_b 10.0867(13)
_cell_length_c 18.087(2)
_cell_measurement_reflns_used 1415
_cell_measurement_temperature 150(2)
_cell_measurement_theta_max 26.4
_cell_measurement_theta_min 2.3
_cell_volume 835.91(18)
_computing_cell_refinement 'SAINT (Bruker, 1998)'
_computing_data_collection 'SMART (Bruker, 1998)'
_computing_data_reduction 'SAINT and SHELXTL (Bruker, 1997)'
_computing_molecular_graphics SHELXTL
_computing_publication_material 'SHELXL97 and PLATON (Spek, 2001)'
_computing_structure_refinement 'SHELXL97 (Sheldrick, 1997)'
_computing_structure_solution 'SHELXS97 (Sheldrick, 1990)'
_diffrn_ambient_temperature 150(2)
_diffrn_measured_fraction_theta_full 0.995
_diffrn_measured_fraction_theta_max 0.926
_diffrn_measurement_device_type 'Bruker SMART1000 CCD area-detector'
_diffrn_measurement_method \w
_diffrn_radiation_monochromator graphite
_diffrn_radiation_source 'normal-focus sealed tube'
_diffrn_radiation_type MoK\a
_diffrn_radiation_wavelength 0.71073
_diffrn_reflns_av_R_equivalents 0.090
_diffrn_reflns_av_sigmaI/netI 0.069
_diffrn_reflns_limit_h_max 6
_diffrn_reflns_limit_h_min -5
_diffrn_reflns_limit_k_max 13
_diffrn_reflns_limit_k_min -11
_diffrn_reflns_limit_l_max 22
_diffrn_reflns_limit_l_min -24
_diffrn_reflns_number 5423
_diffrn_reflns_theta_full 27.50
_diffrn_reflns_theta_max 28.82
_diffrn_reflns_theta_min 2.25
_diffrn_standards_decay_% none
_diffrn_standards_number 0
_exptl_absorpt_coefficient_mu 0.300
_exptl_absorpt_correction_type none
_exptl_crystal_colour colourless
_exptl_crystal_density_diffrn 1.495
_exptl_crystal_density_method 'not measured'
_exptl_crystal_description lath
_exptl_crystal_F_000 392
_exptl_crystal_size_max 0.31
_exptl_crystal_size_mid 0.07
_exptl_crystal_size_min 0.04
_refine_diff_density_max 0.30
_refine_diff_density_min -0.31
_refine_ls_extinction_method none
_refine_ls_goodness_of_fit_ref 0.939
_refine_ls_hydrogen_treatment constr
_refine_ls_matrix_type full
_refine_ls_number_parameters 112
_refine_ls_number_reflns 1210
_refine_ls_number_restraints 0
_refine_ls_restrained_S_all 0.939
_refine_ls_R_factor_all 0.0616
_refine_ls_R_factor_gt 0.0416
_refine_ls_shift/su_max 0.001
_refine_ls_shift/su_mean 0.000
_refine_ls_structure_factor_coef Fsqd
_refine_ls_weighting_details 'calc w = 1/[\s^2^(Fo^2^)+(0.050P)^2^] where P = (Fo^2^+2Fc^2^)/3'
_refine_ls_weighting_scheme calc
_refine_ls_wR_factor_gt 0.0881
_refine_ls_wR_factor_ref 0.0942
_reflns_number_gt 939
_reflns_number_total 1210
_reflns_threshold_expression I>2\s(I)
_cod_data_source_file na1560.cif
_cod_data_source_block II
_cod_depositor_comments
;
The following automatic conversions were performed:
'_geom_bond_publ_flag' value 'Yes' changed to 'yes' according to
'/home/saulius/struct/CIF-dictionaries/cif_core.dic' dictionary named
'cif_core.dic' version 2.4.1 from 2010-06-29 (4 times).

Automatic conversion script
Id: cif_fix_enum 1527 2010-12-29 10:47:43Z saulius 

The following automatic conversions were performed:

'_geom_bond_publ_flag' value 'Yes' changed to 'yes' according to
/home/saulius/struct/CIF-dictionaries/cif_core.dic dictionary named
'cif_core.dic' version 2.4.1 from 2010-06-29 (4
times).

'_geom_angle_publ_flag' value 'Yes' changed to 'yes'
according to /home/saulius/struct/CIF-dictionaries/cif_core.dic
dictionary named 'cif_core.dic' version 2.4.1 from 2010-06-29 (6
times).

'_geom_torsion_publ_flag' value 'Y' changed to 'y' according
to /home/saulius/struct/CIF-dictionaries/cif_core.dic dictionary
named 'cif_core.dic' version 2.4.1 from 2010-06-29 (2
times).

'_geom_hbond_publ_flag' value 'Yes' changed to 'yes'
according to /home/saulius/struct/CIF-dictionaries/cif_core.dic
dictionary named 'cif_core.dic' version 2.4.1 from 2010-06-29 (2
times).

'_geom_hbond_publ_flag' value 'No' changed to 'no' according
to /home/saulius/struct/CIF-dictionaries/cif_core.dic dictionary
named 'cif_core.dic' version 2.4.1 from 2010-06-29.

Automatic conversion script
Id: cif_fix_values 1715 2011-07-08 13:25:40Z adriana 
;
_cod_database_code 2012715
_cod_database_fobs_code 2012715

loop_
_symmetry_equiv_pos_as_xyz
'x, y, z'
'-x+1/2, -y, z+1/2'
'-x, y+1/2, -z+1/2'
'x+1/2, -y+1/2, -z'

loop_
_atom_site_label
_atom_site_fract_x
_atom_site_fract_y
_atom_site_fract_z
_atom_site_U_iso_or_equiv
_atom_site_adp_type
_atom_site_calc_flag
_atom_site_refinement_flags
_atom_site_occupancy
_atom_site_disorder_assembly
_atom_site_disorder_group
_atom_site_type_symbol
P 0.09220(18) 0.68568(9) 0.89583(4) 0.0233(2) Uani d . 1 . . P
O1 0.3532(5) 0.6510(2) 0.94311(10) 0.0296(6) Uani d . 1 . . O
O2 -0.0425(5) 0.8220(2) 0.91755(11) 0.0296(6) Uani d . 1 . . O
H2O -0.0879 0.8211 0.9625 0.044 Uiso calc R 1 . . H
O3 -0.1416(5) 0.5749(2) 0.90187(13) 0.0293(5) Uani d . 1 . . O
H3O -0.3037 0.6089 0.9125 0.044 Uiso calc R 1 . . H
C1 0.1925(7) 0.6997(3) 0.80158(16) 0.0232(7) Uani d . 1 . . C
C2 0.0942(8) 0.6082(3) 0.74983(16) 0.0289(7) Uani d . 1 . . C
H2 -0.0402 0.5415 0.7645 0.035 Uiso calc R 1 . . H
C3 0.1895(7) 0.6131(3) 0.67714(17) 0.0299(8) Uani d . 1 . . C
H3 0.1227 0.5494 0.6423 0.036 Uiso calc R 1 . . H
C4 0.3823(8) 0.7111(3) 0.65571(16) 0.0302(8) Uani d . 1 . . C
C5 0.4766(8) 0.8056(4) 0.70600(17) 0.0331(8) Uani d . 1 . . C
H5 0.6043 0.8744 0.6906 0.040 Uiso calc R 1 . . H
C6 0.3847(8) 0.7994(3) 0.77833(16) 0.0289(7) Uani d . 1 . . C
H6 0.4524 0.8633 0.8129 0.035 Uiso calc R 1 . . H
O4 0.4929(6) 0.7233(2) 0.58565(12) 0.0422(7) Uani d . 1 . . O
C4M 0.4369(11) 0.6186(4) 0.53464(18) 0.0474(11) Uani d . 1 . . C
H4M1 0.5051 0.5345 0.5556 0.071 Uiso calc R 1 . . H
H4M2 0.5403 0.6361 0.4882 0.071 Uiso calc R 1 . . H
H4M3 0.2267 0.6131 0.5250 0.071 Uiso calc R 1 . . H

loop_
_atom_site_aniso_label
_atom_site_aniso_U_11
_atom_site_aniso_U_22
_atom_site_aniso_U_33
_atom_site_aniso_U_12
_atom_site_aniso_U_13
_atom_site_aniso_U_23
P 0.0189(4) 0.0278(4) 0.0233(4) 0.0005(4) 0.0001(4) 0.0006(4)
O1 0.0193(12) 0.0454(15) 0.0240(11) 0.0022(10) -0.0021(9) 0.0016(10)
O2 0.0314(13) 0.0345(13) 0.0227(10) 0.0034(12) 0.0042(9) -0.0028(10)
O3 0.0182(12) 0.0324(12) 0.0374(12) 0.0004(10) 0.0026(11) 0.0027(12)
C1 0.0181(15) 0.0265(17) 0.0251(14) 0.0050(15) -0.0017(12) -0.0010(15)
C2 0.0246(17) 0.0311(18) 0.0310(17) -0.0025(17) -0.0012(16) -0.0011(14)
C3 0.0347(19) 0.0303(19) 0.0246(16) 0.0002(17) -0.0046(14) -0.0068(15)
C4 0.0367(19) 0.0341(19) 0.0197(14) 0.0073(17) -0.0009(14) 0.0049(14)
C5 0.040(2) 0.0312(18) 0.0275(16) -0.0066(18) -0.0008(14) 0.0049(16)
C6 0.0317(18) 0.0309(18) 0.0241(15) -0.0037(19) -0.0021(14) -0.0046(14)
O4 0.0628(18) 0.0394(15) 0.0242(12) -0.0062(13) 0.0088(11) -0.0036(10)
C4M 0.076(3) 0.042(2) 0.0245(16) -0.001(2) 0.009(2) -0.0067(16)

loop_
_atom_type_symbol
_atom_type_description
_atom_type_scat_dispersion_real
_atom_type_scat_dispersion_imag
_atom_type_scat_source
C C 0.0033 0.0016 'International Tables Vol C Tables 4.2.6.8 and 6.1.1.4'
H H 0.0000 0.0000 'International Tables Vol C Tables 4.2.6.8 and 6.1.1.4'
O O 0.0106 0.0060 'International Tables Vol C Tables 4.2.6.8 and 6.1.1.4'
P P 0.1023 0.0942 'International Tables Vol C Tables 4.2.6.8 and 6.1.1.4'

loop_
_geom_angle_atom_site_label_1
_geom_angle_atom_site_label_2
_geom_angle_atom_site_label_3
_geom_angle
_geom_angle_publ_flag
O1 P O2 112.03(13) yes
O1 P O3 109.88(13) yes
O2 P O3 110.12(12) yes
O1 P C1 110.97(14) yes
O2 P C1 105.96(14) yes
O3 P C1 107.73(15) yes
P O2 H2O 109.5 ?
P O3 H3O 109.5 ?
C2 C1 C6 118.6(3) ?
C2 C1 P 120.7(3) ?
C6 C1 P 120.6(2) ?
C3 C2 C1 120.9(3) ?
C3 C2 H2 119.6 ?
C1 C2 H2 119.6 ?
C4 C3 C2 119.5(3) ?
C4 C3 H3 120.2 ?
C2 C3 H3 120.2 ?
O4 C4 C3 124.1(3) ?
O4 C4 C5 115.4(3) ?
C3 C4 C5 120.5(3) ?
C6 C5 C4 119.8(3) ?
C6 C5 H5 120.1 ?
C4 C5 H5 120.1 ?
C5 C6 C1 120.7(3) ?
C5 C6 H6 119.6 ?
C1 C6 H6 119.6 ?
C4 O4 C4M 117.7(3) ?
O4 C4M H4M1 109.5 ?
O4 C4M H4M2 109.5 ?
H4M1 C4M H4M2 109.5 ?
O4 C4M H4M3 109.5 ?
H4M1 C4M H4M3 109.5 ?
H4M2 C4M H4M3 109.5 ?

loop_
_geom_bond_atom_site_label_1
_geom_bond_atom_site_label_2
_geom_bond_site_symmetry_2
_geom_bond_distance
_geom_bond_publ_flag
P O1 . 1.511(2) yes
P O2 . 1.557(2) yes
P O3 . 1.552(2) yes
P C1 . 1.771(3) yes
O2 H2O . 0.84 ?
O3 H3O . 0.84 ?
C1 C2 . 1.390(4) ?
C1 C6 . 1.401(5) ?
C2 C3 . 1.386(4) ?
C2 H2 . 0.95 ?
C3 C4 . 1.382(5) ?
C3 H3 . 0.95 ?
C4 O4 . 1.370(4) ?
C4 C5 . 1.387(5) ?
C5 C6 . 1.376(4) ?
C5 H5 . 0.95 ?
C6 H6 . 0.95 ?
O4 C4M . 1.426(4) ?
C4M H4M1 . 0.98 ?
C4M H4M2 . 0.98 ?
C4M H4M3 . 0.98 ?

loop_
_geom_hbond_atom_site_label_D
_geom_hbond_atom_site_label_H
_geom_hbond_atom_site_label_A
_geom_hbond_site_symmetry_A
_geom_hbond_distance_DH
_geom_hbond_distance_HA
_geom_hbond_distance_DA
_geom_hbond_angle_DHA
_geom_hbond_publ_flag
O2 H2O O1 4_467 0.84 1.75 2.580(3) 169 yes
O3 H3O O1 1_455 0.84 1.72 2.550(3) 169 yes
C3 H3 O2 3_546 0.95 2.56 3.465(4) 159 no

loop_
_geom_torsion_atom_site_label_1
_geom_torsion_atom_site_label_2
_geom_torsion_atom_site_label_3
_geom_torsion_atom_site_label_4
_geom_torsion
_geom_torsion_publ_flag
O1 P C1 C2 112.0(3) ?
O3 P C1 C2 -8.3(3) ?
O2 P C1 C2 -126.1(3) ?
O1 P C1 C6 -64.7(3) ?
O3 P C1 C6 175.0(2) ?
O2 P C1 C6 57.2(3) ?
C6 C1 C2 C3 1.6(5) ?
P C1 C2 C3 -175.1(3) ?
C1 C2 C3 C4 -0.7(5) ?
C2 C3 C4 O4 179.0(3) ?
C2 C3 C4 C5 -1.1(5) ?
O4 C4 C5 C6 -178.0(3) ?
C3 C4 C5 C6 2.0(5) ?
C4 C5 C6 C1 -1.1(5) ?
C2 C1 C6 C5 -0.7(5) ?
P C1 C6 C5 176.1(3) ?
C3 C4 O4 C4M -8.8(5) y
C5 C4 O4 C4M 171.2(3) y

loop_
_cod_related_entry_id
_cod_related_entry_database
_cod_related_entry_code
1 ChemSpider 2059682
